data_1559030
loop_
_publ_author_name
'Castellano, Ronald K.'
'Kornman, Cory T.'
'Li, Lei'
'Weldeab, Asmerom O.'
'Ghiviriga, Ion'
'Abboud, Khalil A.'

_publ_section_title
;
 Photoisomerization of Dicyanorhodanine-Functionalized Thiophenes
;
_journal_name_full 'Chemical Science'
_journal_paper_doi 10.1039/D0SC04409A
_journal_year 2020
_chemical_formula_sum 'C19 H21 N3 O S2'
_chemical_formula_weight 371.51
_space_group_crystal_system monoclinic
_space_group_IT_number 14
_space_group_name_Hall '-P 2ybc'
_space_group_name_H-M_alt 'P 1 21/c 1'
_atom_sites_solution_hydrogens geom
_atom_sites_solution_primary direct
_atom_sites_solution_secondary difmap
_audit_creation_method SHELXL-2014/7
_audit_update_record
;
2020-08-10 deposited with the CCDC.	2020-09-09 downloaded from the CCDC.
;
_cell_angle_alpha 90
_cell_angle_beta 90.130(6)
_cell_angle_gamma 90
_cell_formula_units_Z 4
_cell_length_a 13.387(3)
_cell_length_b 5.4878(11)
_cell_length_c 24.641(5)
_cell_measurement_reflns_used 9979
_cell_measurement_temperature 100(2)
_cell_measurement_theta_max 27.83
_cell_measurement_theta_min 2.24
_cell_volume 1810.3(7)
_computing_cell_refinement 'Bruker APEX3 (Bruker, 2014)'
_computing_data_collection 'Bruker APEX3 (Bruker, 2014)'
_computing_data_reduction 'Bruker Apex3 SAINT (Bruker, 2014)'
_computing_molecular_graphics 'XP in SHELXTL-plus, Bruker 2014'
_computing_publication_material 'SHELXL2014/7, Sheldrick, G. M. 2014'
_computing_structure_refinement 'SHELXL2014/7, Sheldrick G. M. 2014'
_computing_structure_solution 'SHELXL2014/7, Sheldrick G. M. 2014'
_diffrn_ambient_temperature 100(2)
_diffrn_measured_fraction_theta_full 1.000
_diffrn_measured_fraction_theta_max 1.000
_diffrn_measurement_device_type 'Bruker APEX-II DUO'
_diffrn_measurement_method 'phi and omega scans'
_diffrn_radiation_type MoK\a
_diffrn_radiation_wavelength 0.71073
_diffrn_reflns_av_R_equivalents 0.0520
_diffrn_reflns_av_unetI/netI 0.0325
_diffrn_reflns_Laue_measured_fraction_full 1.000
_diffrn_reflns_Laue_measured_fraction_max 1.000
_diffrn_reflns_limit_h_max 17
_diffrn_reflns_limit_h_min -17
_diffrn_reflns_limit_k_max 7
_diffrn_reflns_limit_k_min -7
_diffrn_reflns_limit_l_max 32
_diffrn_reflns_limit_l_min -32
_diffrn_reflns_number 35779
_diffrn_reflns_point_group_measured_fraction_full 1.000
_diffrn_reflns_point_group_measured_fraction_max 1.000
_diffrn_reflns_theta_full 25.242
_diffrn_reflns_theta_max 27.498
_diffrn_reflns_theta_min 1.521
_diffrn_source 'fine-focus sealed tube'
_exptl_absorpt_coefficient_mu 0.306
_exptl_absorpt_correction_T_max 0.9881
_exptl_absorpt_correction_T_min 0.9578
_exptl_absorpt_correction_type integration
_exptl_absorpt_process_details 'based on measured indexed crystal faces, Bruker SHELXTL2014 (Sheldrick, 2014)'
_exptl_crystal_colour yellow
_exptl_crystal_density_diffrn 1.363
_exptl_crystal_description needles
_exptl_crystal_F_000 784
_exptl_crystal_size_max 0.189
_exptl_crystal_size_mid 0.144
_exptl_crystal_size_min 0.052
_exptl_transmission_factor_max 0.5631
_exptl_transmission_factor_min 0.4874
_refine_diff_density_max 1.113
_refine_diff_density_min -1.241
_refine_diff_density_rms 0.070
_refine_ls_extinction_method none
_refine_ls_goodness_of_fit_ref 1.084
_refine_ls_hydrogen_treatment constr
_refine_ls_matrix_type full
_refine_ls_number_parameters 217
_refine_ls_number_reflns 4153
_refine_ls_number_restraints 17
_refine_ls_restrained_S_all 1.097
_refine_ls_R_factor_all 0.0651
_refine_ls_R_factor_gt 0.0519
_refine_ls_shift/su_max 0.003
_refine_ls_shift/su_mean 0.000
_refine_ls_structure_factor_coef Fsqd
_refine_ls_weighting_details 'w=1/[\s^2^(Fo^2^)+(0.0121P)^2^+4.0066P] where P=(Fo^2^+2Fc^2^)/3'
_refine_ls_weighting_scheme calc
_refine_ls_wR_factor_gt 0.1003
_refine_ls_wR_factor_ref 0.1043
_reflns_Friedel_coverage 0.000
_reflns_number_gt 3443
_reflns_number_total 4153
_reflns_threshold_expression 'I > 2\s(I)'
_cod_data_source_file d0sc04409a2.cif
_cod_data_source_block korn1
_cod_original_cell_volume 1810.3(6)
_cod_original_sg_symbol_H-M 'P 21/c'
_cod_database_code 1559030
_shelx_shelxl_version_number 2014/7
_shelx_space_group_comment
; 
The symmetry employed for this shelxl refinement is uniquely defined 
by the following loop, which should always be used as a source of 
symmetry information in preference to the above space-group names. 
They are only intended as comments. 
;
_shelx_estimated_absorpt_t_min 0.944
_shelx_estimated_absorpt_t_max 0.984

loop_
_space_group_symop_operation_xyz
'x, y, z'
'-x, y+1/2, -z+1/2'
'-x, -y, -z'
'x, -y-1/2, z-1/2'

loop_
_atom_site_label
_atom_site_type_symbol
_atom_site_fract_x
_atom_site_fract_y
_atom_site_fract_z
_atom_site_U_iso_or_equiv
_atom_site_adp_type
_atom_site_occupancy
_atom_site_site_symmetry_order
_atom_site_calc_flag
_atom_site_refinement_flags_posn
_atom_site_refinement_flags_adp
_atom_site_refinement_flags_occupancy
_atom_site_disorder_assembly
_atom_site_disorder_group
S1 S 0.12224(6) 1.07208(14) 0.51499(3) 0.01870(16) Uiso 0.82 1 d D . P A 1
C1 C 0.0918(3) 1.3184(6) 0.55303(16) 0.01870(16) Uiso 0.82 1 d D . P A 1
H1A H 0.0252 1.3739 0.5579 0.022 Uiso 0.82 1 calc R U P A 1
C2 C 0.17363(19) 1.4294(7) 0.57617(18) 0.01870(16) Uiso 0.82 1 d D . P A 1
H2A H 0.1702 1.5662 0.5997 0.022 Uiso 0.82 1 calc R U P A 1
C3 C 0.2627(3) 1.3152(6) 0.56058(14) 0.01870(16) Uiso 0.82 1 d D . P A 1
H3A H 0.3269 1.3689 0.5719 0.022 Uiso 0.82 1 calc R U P A 1
S1' S 0.2768(3) 1.3503(7) 0.56874(16) 0.0204(8) Uiso 0.18 1 d D . P A 2
C1' C 0.1549(5) 1.430(3) 0.5743(8) 0.0204(8) Uiso 0.18 1 d D . P A 2
H1'A H 0.1340 1.5736 0.5925 0.024 Uiso 0.18 1 calc R U P A 2
C2' C 0.0877(11) 1.270(3) 0.5502(7) 0.0204(8) Uiso 0.18 1 d D . P A 2
H2'A H 0.0180 1.2561 0.5567 0.024 Uiso 0.18 1 calc R U P A 2
C3' C 0.1455(4) 1.134(3) 0.5145(5) 0.0204(8) Uiso 0.18 1 d D . P A 2
H3'A H 0.1173 1.0575 0.4834 0.024 Uiso 0.18 1 calc R U P A 2
S2 S 0.20952(4) 0.64649(11) 0.44266(2) 0.01629(13) Uani 1 1 d . . . . .
O1 O 0.49238(12) 0.7089(3) 0.45706(8) 0.0249(4) Uani 1 1 d . . . . .
N1 N 0.37907(14) 0.4583(4) 0.41549(8) 0.0160(4) Uani 1 1 d . . . . .
N2 N 0.30801(17) -0.0851(4) 0.32019(10) 0.0286(5) Uani 1 1 d . . . . .
N3 N 0.03873(16) 0.2744(4) 0.38177(10) 0.0284(5) Uani 1 1 d . . . . .
C4 C 0.24753(15) 1.1148(4) 0.52669(9) 0.0163(5) Uani 1 1 d D . . . .
C5 C 0.32459(17) 0.9702(4) 0.50335(9) 0.0172(5) Uani 1 1 d . . . . .
H5A H 0.3907 1.0143 0.5135 0.021 Uiso 1 1 calc R U . . .
C6 C 0.31741(16) 0.7801(4) 0.46902(9) 0.0166(5) Uani 1 1 d . . . . .
C7 C 0.40627(17) 0.6552(4) 0.44827(9) 0.0177(5) Uani 1 1 d . . . . .
C8 C 0.27933(16) 0.4296(4) 0.40732(9) 0.0150(4) Uani 1 1 d . . . . .
C9 C 0.23039(17) 0.2595(4) 0.37687(9) 0.0170(5) Uani 1 1 d . . . . .
C10 C 0.27496(18) 0.0703(5) 0.34534(10) 0.0203(5) Uani 1 1 d . . . . .
C11 C 0.12365(18) 0.2638(4) 0.37841(10) 0.0200(5) Uani 1 1 d . . . . .
C12 C 0.45821(17) 0.3076(4) 0.39095(9) 0.0174(5) Uani 1 1 d . . . . .
H12A H 0.4363 0.1353 0.3903 0.021 Uiso 1 1 calc R U . . .
H12B H 0.5192 0.3178 0.4136 0.021 Uiso 1 1 calc R U . . .
C13 C 0.48266(17) 0.3891(4) 0.33353(9) 0.0193(5) Uani 1 1 d . . . . .
H13A H 0.5159 0.5502 0.3349 0.023 Uiso 1 1 calc R U . . .
H13B H 0.4198 0.4074 0.3127 0.023 Uiso 1 1 calc R U . . .
C14 C 0.55036(17) 0.2087(5) 0.30455(10) 0.0206(5) Uani 1 1 d . . . . .
H14A H 0.5525 0.2523 0.2656 0.025 Uiso 1 1 calc R U . . .
H14B H 0.5203 0.0444 0.3074 0.025 Uiso 1 1 calc R U . . .
C15 C 0.65698(17) 0.1966(5) 0.32595(10) 0.0205(5) Uani 1 1 d . . . . .
H15A H 0.6893 0.3573 0.3210 0.025 Uiso 1 1 calc R U . . .
H15B H 0.6556 0.1604 0.3653 0.025 Uiso 1 1 calc R U . . .
C16 C 0.71841(17) 0.0030(5) 0.29717(10) 0.0202(5) Uani 1 1 d . . . . .
H16A H 0.7134 0.0297 0.2575 0.024 Uiso 1 1 calc R U . . .
H16B H 0.6894 -0.1589 0.3051 0.024 Uiso 1 1 calc R U . . .
C17 C 0.82847(17) 0.0013(4) 0.31336(10) 0.0192(5) Uani 1 1 d . . . . .
H17A H 0.8597 0.1562 0.3017 0.023 Uiso 1 1 calc R U . . .
H17B H 0.8337 -0.0085 0.3534 0.023 Uiso 1 1 calc R U . . .
C18 C 0.88535(18) -0.2102(4) 0.28846(10) 0.0206(5) Uani 1 1 d . . . . .
H18A H 0.8787 -0.2021 0.2485 0.025 Uiso 1 1 calc R U . . .
H18B H 0.8547 -0.3649 0.3007 0.025 Uiso 1 1 calc R U . . .
C19 C 0.99586(18) -0.2126(5) 0.30326(10) 0.0230(5) Uani 1 1 d . . . . .
H19A H 1.0279 -0.3551 0.2868 0.034 Uiso 1 1 calc R U . . .
H19B H 1.0032 -0.2206 0.3428 0.034 Uiso 1 1 calc R U . . .
H19C H 1.0276 -0.0638 0.2897 0.034 Uiso 1 1 calc R U . . .

loop_
_atom_site_aniso_label
_atom_site_aniso_U_11
_atom_site_aniso_U_22
_atom_site_aniso_U_33
_atom_site_aniso_U_23
_atom_site_aniso_U_13
_atom_site_aniso_U_12
S2 0.0097(3) 0.0178(3) 0.0214(3) -0.0032(2) 0.0008(2) 0.0002(2)
O1 0.0113(8) 0.0236(9) 0.0397(11) -0.0073(8) 0.0006(7) 0.0003(7)
N1 0.0111(9) 0.0151(9) 0.0217(10) -0.0006(8) 0.0014(7) 0.0015(7)
N2 0.0241(12) 0.0260(12) 0.0358(12) -0.0085(10) 0.0042(10) -0.0010(10)
N3 0.0183(11) 0.0273(12) 0.0396(13) -0.0106(10) -0.0031(9) -0.0001(9)
C4 0.0119(10) 0.0183(12) 0.0189(11) 0.0007(9) 0.0008(8) -0.0008(9)
C5 0.0116(11) 0.0195(12) 0.0204(11) 0.0011(9) -0.0007(9) 0.0008(9)
C6 0.0101(10) 0.0189(12) 0.0209(11) 0.0013(9) -0.0002(8) 0.0013(9)
C7 0.0139(11) 0.0181(11) 0.0213(11) 0.0003(10) 0.0015(9) 0.0004(9)
C8 0.0133(11) 0.0154(11) 0.0163(10) 0.0012(9) 0.0025(8) 0.0024(9)
C9 0.0145(11) 0.0167(11) 0.0197(11) -0.0009(9) 0.0020(9) 0.0014(9)
C10 0.0169(12) 0.0209(12) 0.0230(12) -0.0022(10) 0.0000(9) -0.0031(10)
C11 0.0195(13) 0.0179(12) 0.0228(12) -0.0047(10) -0.0017(9) 0.0000(10)
C12 0.0131(11) 0.0160(11) 0.0230(12) -0.0015(9) 0.0021(9) 0.0039(9)
C13 0.0151(11) 0.0192(12) 0.0236(12) 0.0022(10) 0.0017(9) 0.0018(9)
C14 0.0168(12) 0.0249(13) 0.0201(12) -0.0007(10) 0.0021(9) 0.0034(10)
C15 0.0171(12) 0.0210(12) 0.0235(12) -0.0022(10) 0.0025(9) 0.0024(9)
C16 0.0167(12) 0.0195(12) 0.0244(12) -0.0018(10) 0.0041(9) 0.0016(9)
C17 0.0174(12) 0.0182(12) 0.0221(12) -0.0008(10) 0.0023(9) 0.0012(9)
C18 0.0183(12) 0.0180(12) 0.0257(12) -0.0020(10) 0.0026(9) 0.0019(9)
C19 0.0207(12) 0.0226(13) 0.0257(13) -0.0016(10) 0.0033(10) 0.0049(10)

loop_
_atom_type_symbol
_atom_type_description
_atom_type_scat_dispersion_real
_atom_type_scat_dispersion_imag
_atom_type_scat_source
C C 0.0033 0.0016 'International Tables Vol C Tables 4.2.6.8 and 6.1.1.4'
H H 0.0000 0.0000 'International Tables Vol C Tables 4.2.6.8 and 6.1.1.4'
N N 0.0061 0.0033 'International Tables Vol C Tables 4.2.6.8 and 6.1.1.4'
O O 0.0106 0.0060 'International Tables Vol C Tables 4.2.6.8 and 6.1.1.4'
S S 0.1246 0.1234 'International Tables Vol C Tables 4.2.6.8 and 6.1.1.4'

loop_
_geom_angle_atom_site_label_1
_geom_angle_atom_site_label_2
_geom_angle_atom_site_label_3
_geom_angle
_geom_angle_site_symmetry_1
_geom_angle_site_symmetry_3
_geom_angle_publ_flag
C1 S1 C4 91.96(14) . . ?
C2 C1 S1 113.0(3) . . ?
C2 C1 H1A 123.5 . . ?
S1 C1 H1A 123.5 . . ?
C1 C2 C3 111.4(3) . . ?
C1 C2 H2A 124.3 . . ?
C3 C2 H2A 124.3 . . ?
C4 C3 C2 113.2(3) . . ?
C4 C3 H3A 123.4 . . ?
C2 C3 H3A 123.4 . . ?
C1' S1' C4 91.4(5) . . ?
C2' C1' S1' 115.1(11) . . ?
C2' C1' H1'A 122.4 . . ?
S1' C1' H1'A 122.4 . . ?
C1' C2' C3' 104.4(14) . . ?
C1' C2' H2'A 127.8 . . ?
C3' C2' H2'A 127.8 . . ?
C2' C3' C4 116.5(11) . . ?
C2' C3' H3'A 121.7 . . ?
C4 C3' H3'A 121.7 . . ?
C6 S2 C8 91.63(11) . . ?
C8 N1 C7 115.47(19) . . ?
C8 N1 C12 125.50(19) . . ?
C7 N1 C12 118.97(18) . . ?
C3 C4 C5 125.2(2) . . ?
C3' C4 C5 131.4(6) . . ?
C3' C4 S1' 107.3(6) . . ?
C5 C4 S1' 120.2(2) . . ?
C3 C4 S1 110.40(19) . . ?
C5 C4 S1 124.37(16) . . ?
C6 C5 C4 129.4(2) . . ?
C6 C5 H5A 115.3 . . ?
C4 C5 H5A 115.3 . . ?
C5 C6 C7 121.6(2) . . ?
C5 C6 S2 128.13(18) . . ?
C7 C6 S2 110.23(17) . . ?
O1 C7 N1 122.6(2) . . ?
O1 C7 C6 126.7(2) . . ?
N1 C7 C6 110.65(19) . . ?
N1 C8 C9 129.1(2) . . ?
N1 C8 S2 111.95(17) . . ?
C9 C8 S2 118.92(17) . . ?
C8 C9 C10 126.6(2) . . ?
C8 C9 C11 116.9(2) . . ?
C10 C9 C11 116.5(2) . . ?
N2 C10 C9 177.9(3) . . ?
N3 C11 C9 176.7(3) . . ?
N1 C12 C13 111.91(19) . . ?
N1 C12 H12A 109.2 . . ?
C13 C12 H12A 109.2 . . ?
N1 C12 H12B 109.2 . . ?
C13 C12 H12B 109.2 . . ?
H12A C12 H12B 107.9 . . ?
C12 C13 C14 112.05(19) . . ?
C12 C13 H13A 109.2 . . ?
C14 C13 H13A 109.2 . . ?
C12 C13 H13B 109.2 . . ?
C14 C13 H13B 109.2 . . ?
H13A C13 H13B 107.9 . . ?
C13 C14 C15 115.2(2) . . ?
C13 C14 H14A 108.5 . . ?
C15 C14 H14A 108.5 . . ?
C13 C14 H14B 108.5 . . ?
C15 C14 H14B 108.5 . . ?
H14A C14 H14B 107.5 . . ?
C16 C15 C14 112.1(2) . . ?
C16 C15 H15A 109.2 . . ?
C14 C15 H15A 109.2 . . ?
C16 C15 H15B 109.2 . . ?
C14 C15 H15B 109.2 . . ?
H15A C15 H15B 107.9 . . ?
C15 C16 C17 113.9(2) . . ?
C15 C16 H16A 108.8 . . ?
C17 C16 H16A 108.8 . . ?
C15 C16 H16B 108.8 . . ?
C17 C16 H16B 108.8 . . ?
H16A C16 H16B 107.7 . . ?
C18 C17 C16 112.6(2) . . ?
C18 C17 H17A 109.1 . . ?
C16 C17 H17A 109.1 . . ?
C18 C17 H17B 109.1 . . ?
C16 C17 H17B 109.1 . . ?
H17A C17 H17B 107.8 . . ?
C17 C18 C19 113.4(2) . . ?
C17 C18 H18A 108.9 . . ?
C19 C18 H18A 108.9 . . ?
C17 C18 H18B 108.9 . . ?
C19 C18 H18B 108.9 . . ?
H18A C18 H18B 107.7 . . ?
C18 C19 H19A 109.5 . . ?
C18 C19 H19B 109.5 . . ?
H19A C19 H19B 109.5 . . ?
C18 C19 H19C 109.5 . . ?
H19A C19 H19C 109.5 . . ?
H19B C19 H19C 109.5 . . ?

loop_
_geom_bond_atom_site_label_1
_geom_bond_atom_site_label_2
_geom_bond_distance
_geom_bond_site_symmetry_2
_geom_bond_publ_flag
S1 C1 1.695(3) . ?
S1 C4 1.717(2) . ?
C1 C2 1.376(3) . ?
C1 H1A 0.9500 . ?
C2 C3 1.401(3) . ?
C2 H2A 0.9500 . ?
C3 C4 1.396(3) . ?
C3 H3A 0.9500 . ?
S1' C1' 1.695(6) . ?
S1' C4 1.702(3) . ?
C1' C2' 1.390(4) . ?
C1' H1'A 0.9500 . ?
C2' C3' 1.391(4) . ?
C2' H2'A 0.9500 . ?
C3' C4 1.402(4) . ?
C3' H3'A 0.9500 . ?
S2 C6 1.744(2) . ?
S2 C8 1.747(2) . ?
O1 C7 1.209(3) . ?
N1 C8 1.359(3) . ?
N1 C7 1.397(3) . ?
N1 C12 1.475(3) . ?
N2 C10 1.144(3) . ?
N3 C11 1.142(3) . ?
C4 C5 1.424(3) . ?
C5 C6 1.347(3) . ?
C5 H5A 0.9500 . ?
C6 C7 1.466(3) . ?
C8 C9 1.365(3) . ?
C9 C10 1.428(3) . ?
C9 C11 1.430(3) . ?
C12 C13 1.520(3) . ?
C12 H12A 0.9900 . ?
C12 H12B 0.9900 . ?
C13 C14 1.521(3) . ?
C13 H13A 0.9900 . ?
C13 H13B 0.9900 . ?
C14 C15 1.522(3) . ?
C14 H14A 0.9900 . ?
C14 H14B 0.9900 . ?
C15 C16 1.520(3) . ?
C15 H15A 0.9900 . ?
C15 H15B 0.9900 . ?
C16 C17 1.526(3) . ?
C16 H16A 0.9900 . ?
C16 H16B 0.9900 . ?
C17 C18 1.518(3) . ?
C17 H17A 0.9900 . ?
C17 H17B 0.9900 . ?
C18 C19 1.523(3) . ?
C18 H18A 0.9900 . ?
C18 H18B 0.9900 . ?
C19 H19A 0.9800 . ?
C19 H19B 0.9800 . ?
C19 H19C 0.9800 . ?
